data_4028583
loop_
_publ_author_name
'Matthias D. Mertens'
'Markus Pietsch'
'Gregor Schnakenburg'
'Michael G\"utschow'

_publ_contact_author_address
;      Pharmaceutical Institute I
       Rheinische Friedrich-Wilhelms-University of Bonn
       An der Immenburg 4
       D-53121 Bonn
       Germany
;
_publ_contact_author_email guetschow@uni-bonn.de
_publ_contact_author_fax '049 228 73-2567'
_publ_contact_author_name 'G\"utschow, Michael'
_publ_contact_author_phone '049 228 73-2317'
_publ_section_title
;
 Regioselective Sulfonylation and N- to O-Sulfonyl Migration of
 Quinazolin-4(3H)-ones and Analogous Thienopyrimidin-4(3H)-ones
;
_journal_name_full 'Journal of Organic Chemistry'
_journal_page_first 8966
_journal_page_last 8979
_journal_paper_doi 10.1021/jo4010876
_journal_volume 78
_journal_year 2013
_chemical_formula_moiety 'C16 H14 N2 O3 S2'
_chemical_formula_sum 'C16 H14 N2 O3 S2'
_chemical_formula_weight 346.41
_chemical_name_systematic
; 
 ? 
;
_space_group_IT_number 2
_symmetry_cell_setting triclinic
_symmetry_space_group_name_Hall '-P 1'
_symmetry_space_group_name_H-M 'P -1'
_atom_sites_solution_hydrogens geom
_atom_sites_solution_primary direct
_atom_sites_solution_secondary difmap
_audit_creation_method SHELXL-97
_cell_angle_alpha 82.8219(18)
_cell_angle_beta 87.622(2)
_cell_angle_gamma 81.448(2)
_cell_formula_units_Z 2
_cell_length_a 7.2005(2)
_cell_length_b 7.8115(2)
_cell_length_c 14.1006(4)
_cell_measurement_reflns_used 4347
_cell_measurement_temperature 123(2)
_cell_measurement_theta_max 30.03
_cell_measurement_theta_min 1.00
_cell_volume 777.93(4)
_diffrn_ambient_temperature 123(2)
_diffrn_detector_area_resol_mean 9
_diffrn_measured_fraction_theta_full 0.994
_diffrn_measured_fraction_theta_max 0.994
_diffrn_measurement_device '95mm CCD camera on \k-goniostat'
_diffrn_measurement_device_type 'Nonius KappaCCD'
_diffrn_measurement_method 'CCD rotation images, thin slices'
_diffrn_radiation_monochromator 'horizonally mounted graphite crystal'
_diffrn_radiation_type MoK\a
_diffrn_radiation_wavelength 0.71073
_diffrn_reflns_av_R_equivalents 0.0587
_diffrn_reflns_av_sigmaI/netI 0.0506
_diffrn_reflns_limit_h_max 9
_diffrn_reflns_limit_h_min -9
_diffrn_reflns_limit_k_max 10
_diffrn_reflns_limit_k_min -10
_diffrn_reflns_limit_l_max 19
_diffrn_reflns_limit_l_min -19
_diffrn_reflns_number 20048
_diffrn_reflns_theta_full 29.00
_diffrn_reflns_theta_max 29.00
_diffrn_reflns_theta_min 2.87
_exptl_absorpt_coefficient_mu 0.358
_exptl_absorpt_correction_T_max 0.99013
_exptl_absorpt_correction_T_min 0.85627
_exptl_absorpt_correction_type multi-scan
_exptl_absorpt_process_details
;
R.H. Blessing, Acta Cryst. (1995), A51, 33-38
;
_exptl_crystal_colour colourless
_exptl_crystal_density_diffrn 1.479
_exptl_crystal_description 'ashlar block'
_exptl_crystal_F_000 360
_exptl_crystal_size_max 0.26
_exptl_crystal_size_mid 0.17
_exptl_crystal_size_min 0.10
_refine_diff_density_max 0.314
_refine_diff_density_min -0.497
_refine_diff_density_rms 0.059
_refine_ls_extinction_coef 0.008(2)
_refine_ls_extinction_expression Fc^*^=kFc[1+0.001xFc^2^\l^3^/sin(2\q)]^-1/4^
_refine_ls_extinction_method SHELXL
_refine_ls_goodness_of_fit_ref 1.011
_refine_ls_hydrogen_treatment constr
_refine_ls_matrix_type full
_refine_ls_number_parameters 211
_refine_ls_number_reflns 4110
_refine_ls_number_restraints 0
_refine_ls_restrained_S_all 1.011
_refine_ls_R_factor_all 0.0558
_refine_ls_R_factor_gt 0.0364
_refine_ls_shift/su_max 0.000
_refine_ls_shift/su_mean 0.000
_refine_ls_structure_factor_coef Fsqd
_refine_ls_weighting_details 'calc w=1/[\s^2^(Fo^2^)+(0.0516P)^2^+0.0000P] where P=(Fo^2^+2Fc^2^)/3'
_refine_ls_weighting_scheme calc
_refine_ls_wR_factor_gt 0.0905
_refine_ls_wR_factor_ref 0.0974
_reflns_number_gt 3085
_reflns_number_total 4110
_reflns_threshold_expression >2sigma(I)
_cod_data_source_file jo4010876_si_002_08.cif
_cod_data_source_block Greg783
_cod_original_cell_volume 777.94(4)
_cod_database_code 4028583

loop_
_symmetry_equiv_pos_as_xyz
'x, y, z'
'-x, -y, -z'

loop_
_atom_site_label
_atom_site_type_symbol
_atom_site_fract_x
_atom_site_fract_y
_atom_site_fract_z
_atom_site_U_iso_or_equiv
_atom_site_adp_type
_atom_site_occupancy
_atom_site_symmetry_multiplicity
_atom_site_calc_flag
_atom_site_refinement_flags
C1 C 0.33014(19) 0.31771(19) 0.14631(11) 0.0207(3) Uani 1 1 d .
C2 C 0.17318(19) 0.58918(19) 0.14705(10) 0.0191(3) Uani 1 1 d .
C3 C 0.17473(19) 0.61585(19) 0.04557(10) 0.0195(3) Uani 1 1 d .
C4 C 0.0887(2) 0.7682(2) -0.00923(11) 0.0251(3) Uani 1 1 d .
H4A H 0.0229 0.8616 0.0214 0.030 Uiso 1 1 calc R
C5 C 0.1008(2) 0.7805(2) -0.10700(11) 0.0266(4) Uani 1 1 d .
H5A H 0.0445 0.8833 -0.1444 0.032 Uiso 1 1 calc R
C6 C 0.1962(2) 0.6415(2) -0.15180(11) 0.0260(4) Uani 1 1 d .
H6A H 0.2041 0.6515 -0.2196 0.031 Uiso 1 1 calc R
C7 C 0.2784(2) 0.4914(2) -0.09972(11) 0.0243(3) Uani 1 1 d .
H7A H 0.3419 0.3983 -0.1314 0.029 Uiso 1 1 calc R
C8 C 0.26839(19) 0.4752(2) 0.00149(10) 0.0199(3) Uani 1 1 d .
C9 C 0.4916(3) -0.0233(2) 0.14050(13) 0.0401(5) Uani 1 1 d .
H9A H 0.5982 0.0156 0.1027 0.060 Uiso 1 1 calc R
H9B H 0.3900 -0.0308 0.0977 0.060 Uiso 1 1 calc R
H9C H 0.5313 -0.1383 0.1758 0.060 Uiso 1 1 calc R
C10 C -0.0447(2) 0.56501(19) 0.35568(10) 0.0199(3) Uani 1 1 d .
C11 C 0.0517(2) 0.4025(2) 0.38911(10) 0.0213(3) Uani 1 1 d .
H11A H 0.1851 0.3823 0.3873 0.026 Uiso 1 1 calc R
C12 C -0.0494(2) 0.2712(2) 0.42495(11) 0.0231(3) Uani 1 1 d .
H12A H 0.0157 0.1597 0.4477 0.028 Uiso 1 1 calc R
C13 C -0.2454(2) 0.2987(2) 0.42849(11) 0.0233(3) Uani 1 1 d .
C14 C -0.3381(2) 0.4636(2) 0.39648(11) 0.0260(4) Uani 1 1 d .
H14A H -0.4714 0.4846 0.3996 0.031 Uiso 1 1 calc R
C15 C -0.2400(2) 0.5977(2) 0.36017(11) 0.0233(3) Uani 1 1 d .
H15A H -0.3048 0.7100 0.3387 0.028 Uiso 1 1 calc R
C16 C -0.3530(2) 0.1515(2) 0.46485(12) 0.0311(4) Uani 1 1 d .
H16C H -0.4881 0.1929 0.4610 0.047 Uiso 1 1 calc R
H16B H -0.3210 0.1100 0.5315 0.047 Uiso 1 1 calc R
H16A H -0.3200 0.0557 0.4257 0.047 Uiso 1 1 calc R
N1 N 0.24944(16) 0.44934(16) 0.19763(9) 0.0203(3) Uani 1 1 d .
N2 N 0.34672(16) 0.32162(16) 0.05323(9) 0.0217(3) Uani 1 1 d .
O1 O 0.07757(14) 0.72592(13) 0.19112(7) 0.0228(2) Uani 1 1 d .
O2 O 0.26860(14) 0.70195(14) 0.33524(8) 0.0261(3) Uani 1 1 d .
O3 O -0.03404(15) 0.89709(14) 0.31433(8) 0.0288(3) Uani 1 1 d .
S1 S 0.40954(6) 0.12990(5) 0.22332(3) 0.02876(13) Uani 1 1 d .
S2 S 0.07837(5) 0.73357(5) 0.30639(3) 0.02155(12) Uani 1 1 d .

loop_
_atom_site_aniso_label
_atom_site_aniso_U_11
_atom_site_aniso_U_22
_atom_site_aniso_U_33
_atom_site_aniso_U_23
_atom_site_aniso_U_13
_atom_site_aniso_U_12
C1 0.0192(7) 0.0211(8) 0.0219(8) -0.0027(6) 0.0007(6) -0.0036(6)
C2 0.0204(7) 0.0188(7) 0.0189(7) -0.0039(6) 0.0025(5) -0.0048(6)
C3 0.0214(7) 0.0204(8) 0.0175(7) -0.0003(6) 0.0003(6) -0.0070(6)
C4 0.0322(8) 0.0212(8) 0.0217(8) -0.0015(6) 0.0008(6) -0.0049(7)
C5 0.0337(9) 0.0242(8) 0.0214(8) 0.0041(7) -0.0037(6) -0.0075(7)
C6 0.0303(8) 0.0339(9) 0.0157(7) -0.0022(7) -0.0017(6) -0.0116(7)
C7 0.0278(8) 0.0267(8) 0.0192(8) -0.0057(6) 0.0028(6) -0.0055(7)
C8 0.0195(7) 0.0224(8) 0.0190(8) -0.0025(6) 0.0009(6) -0.0070(6)
C9 0.0572(12) 0.0231(9) 0.0358(10) -0.0047(8) -0.0003(9) 0.0085(9)
C10 0.0255(7) 0.0198(7) 0.0149(7) -0.0037(6) 0.0017(6) -0.0040(6)
C11 0.0232(7) 0.0237(8) 0.0162(7) -0.0019(6) -0.0002(6) -0.0006(6)
C12 0.0287(8) 0.0211(8) 0.0182(8) -0.0007(6) -0.0002(6) -0.0007(6)
C13 0.0287(8) 0.0261(8) 0.0166(7) -0.0057(6) 0.0020(6) -0.0068(7)
C14 0.0202(7) 0.0344(9) 0.0228(8) -0.0032(7) 0.0015(6) -0.0024(7)
C15 0.0259(8) 0.0211(8) 0.0206(8) -0.0025(6) 0.0005(6) 0.0038(6)
C16 0.0352(9) 0.0336(9) 0.0270(9) -0.0040(7) 0.0021(7) -0.0138(7)
N1 0.0220(6) 0.0202(6) 0.0179(6) -0.0009(5) 0.0008(5) -0.0025(5)
N2 0.0231(6) 0.0212(7) 0.0207(7) -0.0022(5) -0.0003(5) -0.0031(5)
O1 0.0315(6) 0.0191(5) 0.0161(5) -0.0017(4) 0.0023(4) 0.0003(4)
O2 0.0282(6) 0.0280(6) 0.0236(6) -0.0028(5) -0.0021(4) -0.0090(5)
O3 0.0412(6) 0.0177(6) 0.0267(6) -0.0055(5) 0.0050(5) -0.0004(5)
S1 0.0382(3) 0.0220(2) 0.0228(2) 0.00054(16) -0.00013(17) 0.00374(17)
S2 0.0296(2) 0.0182(2) 0.0168(2) -0.00275(15) 0.00200(15) -0.00336(15)

loop_
_atom_type_symbol
_atom_type_description
_atom_type_scat_dispersion_real
_atom_type_scat_dispersion_imag
_atom_type_scat_source
C C 0.0033 0.0016 'International Tables Vol C Tables 4.2.6.8 and 6.1.1.4'
H H 0.0000 0.0000 'International Tables Vol C Tables 4.2.6.8 and 6.1.1.4'
N N 0.0061 0.0033 'International Tables Vol C Tables 4.2.6.8 and 6.1.1.4'
O O 0.0106 0.0060 'International Tables Vol C Tables 4.2.6.8 and 6.1.1.4'
S S 0.1246 0.1234 'International Tables Vol C Tables 4.2.6.8 and 6.1.1.4'

loop_
_geom_angle_atom_site_label_1
_geom_angle_atom_site_label_2
_geom_angle_atom_site_label_3
_geom_angle
N2 C1 N1 127.74(14)
N2 C1 S1 121.75(12)
N1 C1 S1 110.49(11)
N1 C2 O1 120.25(13)
N1 C2 C3 124.81(14)
O1 C2 C3 114.93(12)
C8 C3 C4 120.96(14)
C8 C3 C2 114.56(13)
C4 C3 C2 124.47(14)
C5 C4 C3 119.48(15)
C5 C4 H4A 120.3
C3 C4 H4A 120.3
C4 C5 C6 120.01(15)
C4 C5 H5A 120.0
C6 C5 H5A 120.0
C7 C6 C5 121.34(15)
C7 C6 H6A 119.3
C5 C6 H6A 119.3
C6 C7 C8 119.86(15)
C6 C7 H7A 120.1
C8 C7 H7A 120.1
N2 C8 C3 122.24(13)
N2 C8 C7 119.41(14)
C3 C8 C7 118.33(14)
S1 C9 H9A 109.5
S1 C9 H9B 109.5
H9A C9 H9B 109.5
S1 C9 H9C 109.5
H9A C9 H9C 109.5
H9B C9 H9C 109.5
C11 C10 C15 121.11(14)
C11 C10 S2 120.37(11)
C15 C10 S2 118.52(12)
C12 C11 C10 118.93(14)
C12 C11 H11A 120.5
C10 C11 H11A 120.5
C11 C12 C13 121.36(14)
C11 C12 H12A 119.3
C13 C12 H12A 119.3
C14 C13 C12 118.47(14)
C14 C13 C16 121.12(14)
C12 C13 C16 120.41(14)
C15 C14 C13 121.35(14)
C15 C14 H14A 119.3
C13 C14 H14A 119.3
C14 C15 C10 118.75(14)
C14 C15 H15A 120.6
C10 C15 H15A 120.6
C13 C16 H16C 109.5
C13 C16 H16B 109.5
H16C C16 H16B 109.5
C13 C16 H16A 109.5
H16C C16 H16A 109.5
H16B C16 H16A 109.5
C2 N1 C1 115.21(13)
C1 N2 C8 115.32(13)
C2 O1 S2 123.27(9)
C1 S1 C9 101.84(8)
O3 S2 O2 120.78(7)
O3 S2 O1 101.25(6)
O2 S2 O1 107.83(6)
O3 S2 C10 109.52(7)
O2 S2 C10 111.29(7)
O1 S2 C10 104.46(6)

loop_
_geom_bond_atom_site_label_1
_geom_bond_atom_site_label_2
_geom_bond_distance
C1 N2 1.3099(19)
C1 N1 1.3755(19)
C1 S1 1.7500(15)
C2 N1 1.2895(18)
C2 O1 1.3830(17)
C2 C3 1.420(2)
C3 C8 1.401(2)
C3 C4 1.410(2)
C4 C5 1.370(2)
C4 H4A 0.9500
C5 C6 1.401(2)
C5 H5A 0.9500
C6 C7 1.371(2)
C6 H6A 0.9500
C7 C8 1.417(2)
C7 H7A 0.9500
C8 N2 1.3799(19)
C9 S1 1.7963(18)
C9 H9A 0.9800
C9 H9B 0.9800
C9 H9C 0.9800
C10 C11 1.389(2)
C10 C15 1.392(2)
C10 S2 1.7517(15)
C11 C12 1.378(2)
C11 H11A 0.9500
C12 C13 1.396(2)
C12 H12A 0.9500
C13 C14 1.390(2)
C13 C16 1.507(2)
C14 C15 1.384(2)
C14 H14A 0.9500
C15 H15A 0.9500
C16 H16C 0.9800
C16 H16B 0.9800
C16 H16A 0.9800
O1 S2 1.6342(11)
O2 S2 1.4224(11)
O3 S2 1.4213(11)

loop_
_geom_torsion_atom_site_label_1
_geom_torsion_atom_site_label_2
_geom_torsion_atom_site_label_3
_geom_torsion_atom_site_label_4
_geom_torsion
N1 C2 C3 C8 -0.1(2)
O1 C2 C3 C8 -178.68(11)
N1 C2 C3 C4 179.06(14)
O1 C2 C3 C4 0.5(2)
C8 C3 C4 C5 -1.6(2)
C2 C3 C4 C5 179.31(14)
C3 C4 C5 C6 0.8(2)
C4 C5 C6 C7 0.2(2)
C5 C6 C7 C8 -0.3(2)
C4 C3 C8 N2 -177.10(12)
C2 C3 C8 N2 2.1(2)
C4 C3 C8 C7 1.4(2)
C2 C3 C8 C7 -179.38(12)
C6 C7 C8 N2 178.09(13)
C6 C7 C8 C3 -0.5(2)
C15 C10 C11 C12 1.7(2)
S2 C10 C11 C12 -178.15(12)
C10 C11 C12 C13 -0.2(2)
C11 C12 C13 C14 -1.2(2)
C11 C12 C13 C16 177.90(14)
C12 C13 C14 C15 1.2(2)
C16 C13 C14 C15 -177.90(14)
C13 C14 C15 C10 0.2(2)
C11 C10 C15 C14 -1.7(2)
S2 C10 C15 C14 178.15(11)
O1 C2 N1 C1 175.94(12)
C3 C2 N1 C1 -2.6(2)
N2 C1 N1 C2 3.9(2)
S1 C1 N1 C2 -174.79(10)
N1 C1 N2 C8 -2.0(2)
S1 C1 N2 C8 176.48(10)
C3 C8 N2 C1 -1.1(2)
C7 C8 N2 C1 -179.64(13)
N1 C2 O1 S2 8.77(18)
C3 C2 O1 S2 -172.57(9)
N2 C1 S1 C9 -2.63(14)
N1 C1 S1 C9 176.13(11)
C2 O1 S2 O3 178.86(11)
C2 O1 S2 O2 51.12(12)
C2 O1 S2 C10 -67.37(12)
C11 C10 S2 O3 -156.01(12)
C15 C10 S2 O3 24.18(14)
C11 C10 S2 O2 -19.88(15)
C15 C10 S2 O2 160.31(11)
C11 C10 S2 O1 96.22(13)
C15 C10 S2 O1 -83.59(13)
